data_4080515
loop_
_publ_author_name
'Wang, Tongen'
'Pranckevicius, Conor'
'Lund, Clinton L.'
'Sgro, Michael J.'
'Stephan, Douglas W.'

_publ_section_title
;
 Ruthenium Carbene--Diether Ligand Complexes: Catalysts for Hydrogenation
 of Olefins
;
_journal_issue 7
_journal_name_full Organometallics
_journal_page_first 2168
_journal_paper_doi 10.1021/om400044w
_journal_volume 32
_journal_year 2013
_chemical_formula_sum 'C45 H45 Cl3 N2 O2 P2 Ru'
_chemical_formula_weight 915.19
_space_group_IT_number 14
_symmetry_cell_setting monoclinic
_symmetry_space_group_name_Hall '-P 2ybc'
_symmetry_space_group_name_H-M 'P 1 21/c 1'
_atom_sites_solution_hydrogens geom
_atom_sites_solution_primary direct
_atom_sites_solution_secondary difmap
_audit_creation_method SHELXL-97
_cell_angle_alpha 90.00
_cell_angle_beta 90.392(2)
_cell_angle_gamma 90.00
_cell_formula_units_Z 4
_cell_length_a 20.5084(11)
_cell_length_b 12.5772(6)
_cell_length_c 16.0558(9)
_cell_measurement_reflns_used 9119
_cell_measurement_temperature 296(2)
_cell_measurement_theta_max 27.48
_cell_measurement_theta_min 2.56
_cell_volume 4141.3(4)
_computing_cell_refinement 'Bruker SMART'
_computing_data_collection 'Bruker SMART'
_computing_data_reduction 'Bruker SAINT'
_computing_molecular_graphics 'Bruker SHELXTL'
_computing_publication_material 'Bruker SHELXTL'
_computing_structure_refinement 'SHELXL-97 (Sheldrick, 1997)'
_computing_structure_solution 'SHELXS-97 (Sheldrick, 1990)'
_diffrn_ambient_temperature 296(2)
_diffrn_measured_fraction_theta_full 0.996
_diffrn_measured_fraction_theta_max 0.996
_diffrn_measurement_device_type 'CCD area detector'
_diffrn_measurement_method 'phi and omega scans'
_diffrn_radiation_monochromator graphite
_diffrn_radiation_source 'fine-focus sealed tube'
_diffrn_radiation_type MoK\a
_diffrn_radiation_wavelength 0.71073
_diffrn_reflns_av_R_equivalents 0.0385
_diffrn_reflns_av_sigmaI/netI 0.0434
_diffrn_reflns_limit_h_max 26
_diffrn_reflns_limit_h_min -26
_diffrn_reflns_limit_k_max 16
_diffrn_reflns_limit_k_min -10
_diffrn_reflns_limit_l_max 20
_diffrn_reflns_limit_l_min -18
_diffrn_reflns_number 36675
_diffrn_reflns_theta_full 27.49
_diffrn_reflns_theta_max 27.49
_diffrn_reflns_theta_min 1.90
_exptl_absorpt_coefficient_mu 0.690
_exptl_absorpt_correction_T_max 0.7456
_exptl_absorpt_correction_T_min 0.6721
_exptl_absorpt_correction_type multi-scan
_exptl_absorpt_process_details sadabs
_exptl_crystal_colour orange
_exptl_crystal_density_diffrn 1.468
_exptl_crystal_density_method 'not measured'
_exptl_crystal_description plate
_exptl_crystal_F_000 1880
_exptl_crystal_size_max 0.30
_exptl_crystal_size_mid 0.15
_exptl_crystal_size_min 0.08
_refine_diff_density_max 2.012
_refine_diff_density_min -0.722
_refine_diff_density_rms 0.106
_refine_ls_extinction_method none
_refine_ls_goodness_of_fit_ref 1.031
_refine_ls_hydrogen_treatment mixed
_refine_ls_matrix_type full
_refine_ls_number_parameters 502
_refine_ls_number_reflns 9477
_refine_ls_number_restraints 0
_refine_ls_restrained_S_all 1.031
_refine_ls_R_factor_all 0.0559
_refine_ls_R_factor_gt 0.0395
_refine_ls_shift/su_max 0.001
_refine_ls_shift/su_mean 0.000
_refine_ls_structure_factor_coef Fsqd
_refine_ls_weighting_details 'calc w=1/[\s^2^(Fo^2^)+(0.0511P)^2^+8.4465P] where P=(Fo^2^+2Fc^2^)/3'
_refine_ls_weighting_scheme calc
_refine_ls_wR_factor_gt 0.1025
_refine_ls_wR_factor_ref 0.1114
_reflns_number_gt 7569
_reflns_number_total 9477
_reflns_threshold_expression >2sigma(I)
_cod_data_source_file om400044w_si_002.cif
_cod_data_source_block tw005_Compound4g
_cod_depositor_comments
;
The following automatic conversions were performed:

'_symmetry_cell_setting' value 'Monoclinic' changed to 'monoclinic'
according to /home/saulius/struct/CIF-dictionaries/cif_core.dic
dictionary named 'cif_core.dic' version 2.4.2 from 2011-04-26.

Automatic conversion script
Id: cif_fix_values 1891 2012-01-12 08:04:46Z andrius 
;
_cod_original_sg_symbol_H-M P2(1)/c
_cod_database_code 4080515

loop_
_symmetry_equiv_pos_as_xyz
'x, y, z'
'-x, y+1/2, -z+1/2'
'-x, -y, -z'
'x, -y-1/2, z-1/2'

loop_
_atom_site_label
_atom_site_type_symbol
_atom_site_fract_x
_atom_site_fract_y
_atom_site_fract_z
_atom_site_U_iso_or_equiv
_atom_site_adp_type
_atom_site_occupancy
_atom_site_symmetry_multiplicity
_atom_site_calc_flag
_atom_site_refinement_flags
Ru1 Ru 0.248203(11) 0.348643(18) 0.372339(15) 0.01238(7) Uani 1 1 d .
Cl1 Cl 0.25553(3) 0.23510(5) 0.50151(4) 0.00748(13) Uani 1 1 d .
Cl2 Cl 0.18368(5) 0.51547(7) 0.04941(5) 0.0323(2) Uani 1 1 d .
Cl3 Cl 0.30423(5) 0.67616(7) 0.13181(6) 0.0305(2) Uani 1 1 d .
P1 P 0.35331(4) 0.29279(6) 0.33916(5) 0.01443(16) Uani 1 1 d .
P2 P 0.14930(4) 0.41279(6) 0.42450(5) 0.01337(16) Uani 1 1 d .
O1 O 0.19474(11) 0.21249(17) 0.29578(13) 0.0181(5) Uani 1 1 d .
O2 O 0.24502(13) 0.73758(19) 0.31859(16) 0.0295(6) Uani 1 1 d .
N1 N 0.21050(13) 0.4249(2) 0.20048(16) 0.0167(5) Uani 1 1 d .
N2 N 0.27996(13) 0.5342(2) 0.25639(17) 0.0169(5) Uani 1 1 d .
C1 C 0.41703(15) 0.3002(3) 0.4202(2) 0.0180(6) Uani 1 1 d .
C2 C 0.41025(17) 0.3668(3) 0.4882(2) 0.0243(7) Uani 1 1 d .
H2 H 0.3715 0.4037 0.4959 0.029 Uiso 1 1 calc R
C3 C 0.46129(19) 0.3789(3) 0.5450(2) 0.0332(9) Uani 1 1 d .
H3 H 0.4565 0.4243 0.5902 0.040 Uiso 1 1 calc R
C4 C 0.51889(19) 0.3240(4) 0.5348(3) 0.0376(10) Uani 1 1 d .
H4 H 0.5529 0.3327 0.5728 0.045 Uiso 1 1 calc R
C5 C 0.52586(18) 0.2566(3) 0.4684(3) 0.0358(9) Uani 1 1 d .
H5 H 0.5643 0.2184 0.4621 0.043 Uiso 1 1 calc R
C6 C 0.47564(18) 0.2453(3) 0.4107(2) 0.0287(8) Uani 1 1 d .
H6 H 0.4811 0.2005 0.3651 0.034 Uiso 1 1 calc R
C7 C 0.35990(15) 0.1506(2) 0.3098(2) 0.0181(6) Uani 1 1 d .
C8 C 0.35443(17) 0.0767(3) 0.3742(2) 0.0256(7) Uani 1 1 d .
H8 H 0.3511 0.1006 0.4288 0.031 Uiso 1 1 calc R
C9 C 0.35390(18) -0.0316(3) 0.3582(3) 0.0311(8) Uani 1 1 d .
H9 H 0.3511 -0.0796 0.4021 0.037 Uiso 1 1 calc R
C10 C 0.35749(18) -0.0686(3) 0.2775(3) 0.0315(9) Uani 1 1 d .
H10 H 0.3566 -0.1413 0.2666 0.038 Uiso 1 1 calc R
C11 C 0.36250(17) 0.0035(3) 0.2129(2) 0.0284(8) Uani 1 1 d .
H11 H 0.3647 -0.0209 0.1584 0.034 Uiso 1 1 calc R
C12 C 0.36428(16) 0.1127(3) 0.2287(2) 0.0228(7) Uani 1 1 d .
H12 H 0.3684 0.1603 0.1847 0.027 Uiso 1 1 calc R
C13 C 0.39438(15) 0.3620(2) 0.2531(2) 0.0174(6) Uani 1 1 d .
C14 C 0.44970(17) 0.4247(3) 0.2656(2) 0.0251(7) Uani 1 1 d .
H14 H 0.4688 0.4283 0.3183 0.030 Uiso 1 1 calc R
C15 C 0.47652(18) 0.4816(3) 0.2005(2) 0.0320(9) Uani 1 1 d .
H15 H 0.5129 0.5242 0.2100 0.038 Uiso 1 1 calc R
C16 C 0.4499(2) 0.4759(3) 0.1217(2) 0.0343(9) Uani 1 1 d .
H16 H 0.4687 0.5129 0.0778 0.041 Uiso 1 1 calc R
C17 C 0.39477(19) 0.4147(3) 0.1085(2) 0.0314(8) Uani 1 1 d .
H17 H 0.3764 0.4106 0.0555 0.038 Uiso 1 1 calc R
C18 C 0.36697(17) 0.3595(3) 0.1734(2) 0.0225(7) Uani 1 1 d .
H18 H 0.3293 0.3200 0.1638 0.027 Uiso 1 1 calc R
C19 C 0.15550(14) 0.5196(2) 0.50191(19) 0.0148(6) Uani 1 1 d .
C20 C 0.11229(15) 0.6053(3) 0.5044(2) 0.0181(6) Uani 1 1 d .
H20 H 0.0793 0.6105 0.4647 0.022 Uiso 1 1 calc R
C21 C 0.11801(17) 0.6832(3) 0.5658(2) 0.0226(7) Uani 1 1 d .
H21 H 0.0895 0.7406 0.5661 0.027 Uiso 1 1 calc R
C22 C 0.16589(17) 0.6751(3) 0.6262(2) 0.0233(7) Uani 1 1 d .
H22 H 0.1696 0.7268 0.6674 0.028 Uiso 1 1 calc R
C23 C 0.20847(17) 0.5892(3) 0.6250(2) 0.0239(7) Uani 1 1 d .
H23 H 0.2403 0.5833 0.6662 0.029 Uiso 1 1 calc R
C24 C 0.20431(15) 0.5123(2) 0.5635(2) 0.0187(7) Uani 1 1 d .
H24 H 0.2337 0.4559 0.5630 0.022 Uiso 1 1 calc R
C25 C 0.09672(15) 0.3189(2) 0.48127(19) 0.0155(6) Uani 1 1 d .
C26 C 0.06535(15) 0.3431(3) 0.5550(2) 0.0187(6) Uani 1 1 d .
H26 H 0.0707 0.4102 0.5785 0.022 Uiso 1 1 calc R
C27 C 0.02610(16) 0.2691(3) 0.5943(2) 0.0224(7) Uani 1 1 d .
H27 H 0.0063 0.2866 0.6444 0.027 Uiso 1 1 calc R
C28 C 0.01606(17) 0.1693(3) 0.5598(2) 0.0242(7) Uani 1 1 d .
H28 H -0.0108 0.1201 0.5859 0.029 Uiso 1 1 calc R
C29 C 0.04672(18) 0.1443(3) 0.4860(2) 0.0259(8) Uani 1 1 d .
H29 H 0.0404 0.0777 0.4622 0.031 Uiso 1 1 calc R
C30 C 0.08652(17) 0.2172(3) 0.4473(2) 0.0229(7) Uani 1 1 d .
H30 H 0.1070 0.1987 0.3978 0.028 Uiso 1 1 calc R
C31 C 0.08987(15) 0.4695(2) 0.34972(19) 0.0157(6) Uani 1 1 d .
C32 C 0.02756(16) 0.4282(3) 0.3384(2) 0.0207(7) Uani 1 1 d .
H32 H 0.0139 0.3718 0.3715 0.025 Uiso 1 1 calc R
C33 C -0.01482(17) 0.4696(3) 0.2786(2) 0.0262(8) Uani 1 1 d .
H33 H -0.0564 0.4413 0.2720 0.031 Uiso 1 1 calc R
C34 C 0.00539(18) 0.5529(3) 0.2291(2) 0.0277(8) Uani 1 1 d .
H34 H -0.0226 0.5804 0.1888 0.033 Uiso 1 1 calc R
C35 C 0.06717(17) 0.5957(3) 0.2393(2) 0.0246(7) Uani 1 1 d .
H35 H 0.0805 0.6519 0.2059 0.030 Uiso 1 1 calc R
C36 C 0.10914(16) 0.5545(2) 0.2993(2) 0.0192(7) Uani 1 1 d .
H36 H 0.1505 0.5837 0.3061 0.023 Uiso 1 1 calc R
C37 C 0.24578(14) 0.4413(2) 0.27326(19) 0.0148(6) Uani 1 1 d .
C38 C 0.22214(17) 0.5050(3) 0.1430(2) 0.0205(7) Uani 1 1 d .
C39 C 0.26592(16) 0.5715(2) 0.1770(2) 0.0200(7) Uani 1 1 d .
C40 C 0.16480(15) 0.3367(2) 0.1872(2) 0.0176(6) Uani 1 1 d .
H40A H 0.1509 0.3372 0.1293 0.021 Uiso 1 1 calc R
H40B H 0.1265 0.3490 0.2210 0.021 Uiso 1 1 calc R
C41 C 0.19145(16) 0.2281(3) 0.20751(19) 0.0186(6) Uani 1 1 d .
H41A H 0.1636 0.1741 0.1827 0.022 Uiso 1 1 calc R
H41B H 0.2347 0.2207 0.1841 0.022 Uiso 1 1 calc R
C42 C 0.19976(16) 0.1013(2) 0.3158(2) 0.0212(7) Uani 1 1 d .
H42A H 0.1602 0.0658 0.2997 0.032 Uiso 1 1 calc R
H42B H 0.2066 0.0932 0.3747 0.032 Uiso 1 1 calc R
H42C H 0.2358 0.0708 0.2865 0.032 Uiso 1 1 calc R
C43 C 0.32040(16) 0.5928(3) 0.3160(2) 0.0216(7) Uani 1 1 d .
H43A H 0.3524 0.6343 0.2859 0.026 Uiso 1 1 calc R
H43B H 0.3437 0.5426 0.3511 0.026 Uiso 1 1 calc R
C44 C 0.28064(18) 0.6662(3) 0.3703(2) 0.0251(7) Uani 1 1 d .
H44A H 0.2508 0.6250 0.4040 0.030 Uiso 1 1 calc R
H44B H 0.3093 0.7058 0.4073 0.030 Uiso 1 1 calc R
C45 C 0.2042(2) 0.8068(3) 0.3654(3) 0.0387(10) Uani 1 1 d .
H45A H 0.1739 0.7654 0.3972 0.058 Uiso 1 1 calc R
H45B H 0.1806 0.8527 0.3281 0.058 Uiso 1 1 calc R
H45C H 0.2305 0.8489 0.4025 0.058 Uiso 1 1 calc R
H1 H 0.2796(16) 0.437(3) 0.420(2) 0.015(8) Uiso 1 1 d .

loop_
_atom_site_aniso_label
_atom_site_aniso_U_11
_atom_site_aniso_U_22
_atom_site_aniso_U_33
_atom_site_aniso_U_23
_atom_site_aniso_U_13
_atom_site_aniso_U_12
Ru1 0.01187(13) 0.01315(12) 0.01212(13) 0.00046(9) 0.00034(9) -0.00002(9)
Cl1 0.0071(3) 0.0103(3) 0.0050(3) 0.0043(2) 0.0012(2) 0.0016(2)
Cl2 0.0526(6) 0.0265(4) 0.0176(4) 0.0049(3) -0.0080(4) 0.0042(4)
Cl3 0.0367(5) 0.0204(4) 0.0345(5) 0.0108(4) 0.0112(4) -0.0014(3)
P1 0.0133(4) 0.0166(4) 0.0133(4) -0.0006(3) 0.0000(3) 0.0006(3)
P2 0.0128(4) 0.0146(4) 0.0127(4) -0.0003(3) 0.0005(3) -0.0003(3)
O1 0.0239(12) 0.0153(11) 0.0151(11) 0.0007(9) 0.0006(9) -0.0017(9)
O2 0.0383(15) 0.0202(12) 0.0300(14) 0.0006(10) 0.0068(12) 0.0054(11)
N1 0.0202(14) 0.0155(12) 0.0144(13) 0.0010(10) -0.0003(11) -0.0009(10)
N2 0.0168(13) 0.0133(12) 0.0206(14) 0.0018(10) 0.0025(11) -0.0015(10)
C1 0.0168(16) 0.0222(16) 0.0149(15) 0.0001(12) -0.0030(12) -0.0013(12)
C2 0.0180(17) 0.0350(19) 0.0198(17) -0.0043(14) 0.0006(14) -0.0015(14)
C3 0.029(2) 0.049(2) 0.0216(19) -0.0100(17) -0.0027(16) -0.0066(17)
C4 0.0223(19) 0.060(3) 0.030(2) -0.0041(19) -0.0138(16) -0.0033(18)
C5 0.0184(18) 0.045(2) 0.044(2) -0.0029(19) -0.0095(17) 0.0075(16)
C6 0.0243(19) 0.0294(19) 0.032(2) -0.0076(16) -0.0064(16) 0.0053(15)
C7 0.0135(15) 0.0183(15) 0.0227(17) -0.0022(13) -0.0003(13) 0.0003(12)
C8 0.0288(19) 0.0237(17) 0.0242(18) 0.0017(14) -0.0025(15) 0.0040(14)
C9 0.032(2) 0.0229(18) 0.039(2) 0.0055(16) 0.0018(17) 0.0004(15)
C10 0.029(2) 0.0180(16) 0.048(2) -0.0056(16) 0.0041(17) -0.0032(14)
C11 0.029(2) 0.0262(18) 0.030(2) -0.0105(15) 0.0058(16) -0.0053(15)
C12 0.0228(18) 0.0243(17) 0.0214(17) -0.0046(14) 0.0032(14) -0.0022(14)
C13 0.0152(15) 0.0182(15) 0.0190(16) 0.0003(12) 0.0038(12) 0.0022(12)
C14 0.0218(17) 0.0271(18) 0.0263(19) 0.0015(15) -0.0034(14) -0.0036(14)
C15 0.0229(19) 0.035(2) 0.038(2) 0.0082(17) 0.0029(16) -0.0073(15)
C16 0.035(2) 0.040(2) 0.029(2) 0.0117(17) 0.0101(17) -0.0037(17)
C17 0.038(2) 0.037(2) 0.0185(18) 0.0040(15) 0.0012(16) -0.0001(17)
C18 0.0191(17) 0.0256(17) 0.0229(18) -0.0013(14) 0.0003(14) -0.0003(13)
C19 0.0129(14) 0.0160(14) 0.0156(15) 0.0001(12) 0.0010(12) -0.0029(11)
C20 0.0161(16) 0.0212(15) 0.0171(16) -0.0010(13) -0.0009(13) 0.0016(12)
C21 0.0232(18) 0.0193(16) 0.0252(18) -0.0023(14) 0.0020(14) 0.0029(13)
C22 0.0258(18) 0.0212(16) 0.0228(18) -0.0087(13) -0.0001(14) -0.0022(13)
C23 0.0221(17) 0.0286(18) 0.0208(17) -0.0032(14) -0.0065(14) -0.0003(14)
C24 0.0177(16) 0.0176(15) 0.0209(17) -0.0008(13) -0.0017(13) 0.0027(12)
C25 0.0133(15) 0.0167(14) 0.0165(15) 0.0024(12) -0.0008(12) 0.0005(11)
C26 0.0176(16) 0.0201(15) 0.0184(16) -0.0004(13) 0.0015(13) 0.0023(12)
C27 0.0202(17) 0.0294(17) 0.0177(16) 0.0031(14) 0.0050(13) 0.0018(14)
C28 0.0226(18) 0.0247(17) 0.0255(18) 0.0076(14) -0.0001(14) -0.0056(14)
C29 0.031(2) 0.0216(17) 0.0249(18) -0.0032(14) -0.0001(15) -0.0068(14)
C30 0.0260(18) 0.0219(16) 0.0209(17) -0.0032(14) 0.0039(14) -0.0030(14)
C31 0.0171(15) 0.0172(14) 0.0129(15) -0.0017(12) 0.0023(12) 0.0033(12)
C32 0.0182(16) 0.0257(17) 0.0183(16) 0.0011(13) -0.0014(13) 0.0001(13)
C33 0.0180(17) 0.036(2) 0.0248(18) -0.0018(15) -0.0060(14) 0.0014(14)
C34 0.0279(19) 0.038(2) 0.0174(17) 0.0015(15) -0.0082(15) 0.0114(16)
C35 0.0288(19) 0.0250(17) 0.0201(17) 0.0042(14) 0.0033(14) 0.0056(14)
C36 0.0190(16) 0.0201(15) 0.0183(16) -0.0006(13) 0.0021(13) 0.0023(13)
C37 0.0139(15) 0.0142(14) 0.0164(15) -0.0008(12) 0.0007(12) 0.0004(11)
C38 0.0282(18) 0.0193(15) 0.0140(16) 0.0028(12) 0.0017(13) 0.0051(13)
C39 0.0244(17) 0.0145(14) 0.0213(17) 0.0049(13) 0.0061(14) 0.0011(12)
C40 0.0163(15) 0.0204(15) 0.0161(16) 0.0005(12) -0.0033(12) -0.0039(12)
C41 0.0191(16) 0.0214(15) 0.0151(16) -0.0034(13) -0.0024(13) -0.0027(13)
C42 0.0232(17) 0.0149(15) 0.0253(18) 0.0013(13) -0.0014(14) -0.0031(13)
C43 0.0174(16) 0.0190(15) 0.0282(18) 0.0010(14) -0.0009(14) -0.0052(13)
C44 0.0279(19) 0.0208(16) 0.0267(19) -0.0021(14) -0.0014(15) -0.0043(14)
C45 0.045(2) 0.0251(19) 0.047(3) -0.0058(18) 0.015(2) 0.0069(17)

loop_
_atom_type_symbol
_atom_type_description
_atom_type_scat_dispersion_real
_atom_type_scat_dispersion_imag
_atom_type_scat_source
C C 0.0033 0.0016 'International Tables Vol C Tables 4.2.6.8 and 6.1.1.4'
H H 0.0000 0.0000 'International Tables Vol C Tables 4.2.6.8 and 6.1.1.4'
N N 0.0061 0.0033 'International Tables Vol C Tables 4.2.6.8 and 6.1.1.4'
O O 0.0106 0.0060 'International Tables Vol C Tables 4.2.6.8 and 6.1.1.4'
P P 0.1023 0.0942 'International Tables Vol C Tables 4.2.6.8 and 6.1.1.4'
Cl Cl 0.1484 0.1585 'International Tables Vol C Tables 4.2.6.8 and 6.1.1.4'
Ru Ru -1.2594 0.8363 'International Tables Vol C Tables 4.2.6.8 and 6.1.1.4'

loop_
_geom_angle_atom_site_label_1
_geom_angle_atom_site_label_2
_geom_angle_atom_site_label_3
_geom_angle
C37 Ru1 P1 90.69(9)
C37 Ru1 P2 93.88(9)
P1 Ru1 P2 171.53(3)
C37 Ru1 O1 89.98(10)
P1 Ru1 O1 95.10(6)
P2 Ru1 O1 92.04(6)
C37 Ru1 Cl1 177.41(9)
P1 Ru1 Cl1 88.13(3)
P2 Ru1 Cl1 87.02(2)
O1 Ru1 Cl1 92.41(5)
C37 Ru1 H1 89.1(13)
P1 Ru1 H1 87.0(12)
P2 Ru1 H1 86.0(12)
O1 Ru1 H1 177.7(13)
Cl1 Ru1 H1 88.6(13)
C1 P1 C13 100.39(15)
C1 P1 C7 100.12(15)
C13 P1 C7 103.34(14)
C1 P1 Ru1 118.45(11)
C13 P1 Ru1 117.19(10)
C7 P1 Ru1 114.68(10)
C19 P2 C25 99.90(14)
C19 P2 C31 101.54(14)
C25 P2 C31 100.52(14)
C19 P2 Ru1 116.00(10)
C25 P2 Ru1 117.84(10)
C31 P2 Ru1 117.99(10)
C41 O1 C42 110.9(2)
C41 O1 Ru1 115.64(17)
C42 O1 Ru1 123.62(18)
C44 O2 C45 112.3(3)
C37 N1 C38 111.2(3)
C37 N1 C40 124.4(3)
C38 N1 C40 124.4(3)
C39 N2 C37 111.2(3)
C39 N2 C43 123.0(3)
C37 N2 C43 125.5(3)
C2 C1 C6 118.5(3)
C2 C1 P1 120.9(2)
C6 C1 P1 120.4(3)
C1 C2 C3 120.3(3)
C1 C2 H2 119.9
C3 C2 H2 119.9
C4 C3 C2 120.5(4)
C4 C3 H3 119.7
C2 C3 H3 119.7
C5 C4 C3 119.8(3)
C5 C4 H4 120.1
C3 C4 H4 120.1
C4 C5 C6 120.2(4)
C4 C5 H5 119.9
C6 C5 H5 119.9
C5 C6 C1 120.8(3)
C5 C6 H6 119.6
C1 C6 H6 119.6
C12 C7 C8 118.1(3)
C12 C7 P1 125.1(3)
C8 C7 P1 116.6(3)
C9 C8 C7 121.2(3)
C9 C8 H8 119.4
C7 C8 H8 119.4
C10 C9 C8 120.3(4)
C10 C9 H9 119.8
C8 C9 H9 119.8
C9 C10 C11 119.2(3)
C9 C10 H10 120.4
C11 C10 H10 120.4
C10 C11 C12 120.8(3)
C10 C11 H11 119.6
C12 C11 H11 119.6
C7 C12 C11 120.4(3)
C7 C12 H12 119.8
C11 C12 H12 119.8
C18 C13 C14 117.9(3)
C18 C13 P1 119.6(2)
C14 C13 P1 122.3(3)
C15 C14 C13 120.6(3)
C15 C14 H14 119.7
C13 C14 H14 119.7
C16 C15 C14 120.7(3)
C16 C15 H15 119.7
C14 C15 H15 119.7
C15 C16 C17 119.3(3)
C15 C16 H16 120.4
C17 C16 H16 120.4
C18 C17 C16 120.4(4)
C18 C17 H17 119.8
C16 C17 H17 119.8
C17 C18 C13 121.1(3)
C17 C18 H18 119.5
C13 C18 H18 119.5
C20 C19 C24 118.7(3)
C20 C19 P2 123.0(2)
C24 C19 P2 118.3(2)
C21 C20 C19 120.8(3)
C21 C20 H20 119.6
C19 C20 H20 119.6
C22 C21 C20 120.1(3)
C22 C21 H21 119.9
C20 C21 H21 119.9
C21 C22 C23 119.4(3)
C21 C22 H22 120.3
C23 C22 H22 120.3
C24 C23 C22 121.2(3)
C24 C23 H23 119.4
C22 C23 H23 119.4
C23 C24 C19 119.7(3)
C23 C24 H24 120.1
C19 C24 H24 120.1
C26 C25 C30 117.6(3)
C26 C25 P2 124.0(2)
C30 C25 P2 118.5(2)
C25 C26 C27 121.1(3)
C25 C26 H26 119.4
C27 C26 H26 119.4
C26 C27 C28 120.7(3)
C26 C27 H27 119.6
C28 C27 H27 119.6
C29 C28 C27 118.8(3)
C29 C28 H28 120.6
C27 C28 H28 120.6
C30 C29 C28 120.7(3)
C30 C29 H29 119.6
C28 C29 H29 119.6
C29 C30 C25 121.1(3)
C29 C30 H30 119.4
C25 C30 H30 119.4
C32 C31 C36 118.2(3)
C32 C31 P2 122.9(2)
C36 C31 P2 118.9(2)
C31 C32 C33 121.3(3)
C31 C32 H32 119.3
C33 C32 H32 119.3
C34 C33 C32 119.5(3)
C34 C33 H33 120.3
C32 C33 H33 120.3
C33 C34 C35 120.3(3)
C33 C34 H34 119.8
C35 C34 H34 119.8
C34 C35 C36 120.0(3)
C34 C35 H35 120.0
C36 C35 H35 120.0
C35 C36 C31 120.7(3)
C35 C36 H36 119.7
C31 C36 H36 119.7
N1 C37 N2 102.8(2)
N1 C37 Ru1 127.0(2)
N2 C37 Ru1 130.1(2)
C39 C38 N1 107.4(3)
C39 C38 Cl2 128.2(3)
N1 C38 Cl2 124.3(3)
C38 C39 N2 107.3(3)
C38 C39 Cl3 128.3(3)
N2 C39 Cl3 124.1(3)
N1 C40 C41 115.1(3)
N1 C40 H40A 108.5
C41 C40 H40A 108.5
N1 C40 H40B 108.5
C41 C40 H40B 108.5
H40A C40 H40B 107.5
O1 C41 C40 110.7(3)
O1 C41 H41A 109.5
C40 C41 H41A 109.5
O1 C41 H41B 109.5
C40 C41 H41B 109.5
H41A C41 H41B 108.1
O1 C42 H42A 109.5
O1 C42 H42B 109.5
H42A C42 H42B 109.5
O1 C42 H42C 109.5
H42A C42 H42C 109.5
H42B C42 H42C 109.5
N2 C43 C44 112.3(3)
N2 C43 H43A 109.1
C44 C43 H43A 109.1
N2 C43 H43B 109.1
C44 C43 H43B 109.1
H43A C43 H43B 107.9
O2 C44 C43 109.0(3)
O2 C44 H44A 109.9
C43 C44 H44A 109.9
O2 C44 H44B 109.9
C43 C44 H44B 109.9
H44A C44 H44B 108.3
O2 C45 H45A 109.5
O2 C45 H45B 109.5
H45A C45 H45B 109.5
O2 C45 H45C 109.5
H45A C45 H45C 109.5
H45B C45 H45C 109.5

loop_
_geom_bond_atom_site_label_1
_geom_bond_atom_site_label_2
_geom_bond_distance
Ru1 C37 1.972(3)
Ru1 P1 2.3323(8)
Ru1 P2 2.3429(8)
Ru1 O1 2.372(2)
Ru1 Cl1 2.5216(7)
Ru1 H1 1.50(3)
Cl2 C38 1.697(3)
Cl3 C39 1.698(3)
P1 C1 1.840(3)
P1 C13 1.842(3)
P1 C7 1.854(3)
P2 C19 1.834(3)
P2 C25 1.844(3)
P2 C31 1.848(3)
O1 C41 1.432(4)
O1 C42 1.438(4)
O2 C44 1.421(4)
O2 C45 1.426(4)
N1 C37 1.386(4)
N1 C38 1.388(4)
N1 C40 1.467(4)
N2 C39 1.386(4)
N2 C37 1.390(4)
N2 C43 1.461(4)
C1 C2 1.384(5)
C1 C6 1.395(5)
C2 C3 1.393(5)
C2 H2 0.9300
C3 C4 1.379(6)
C3 H3 0.9300
C4 C5 1.370(6)
C4 H4 0.9300
C5 C6 1.389(5)
C5 H5 0.9300
C6 H6 0.9300
C7 C12 1.390(5)
C7 C8 1.395(5)
C8 C9 1.387(5)
C8 H8 0.9300
C9 C10 1.379(6)
C9 H9 0.9300
C10 C11 1.381(5)
C10 H10 0.9300
C11 C12 1.397(5)
C11 H11 0.9300
C12 H12 0.9300
C13 C18 1.395(5)
C13 C14 1.395(5)
C14 C15 1.385(5)
C14 H14 0.9300
C15 C16 1.376(6)
C15 H15 0.9300
C16 C17 1.383(6)
C16 H16 0.9300
C17 C18 1.378(5)
C17 H17 0.9300
C18 H18 0.9300
C19 C20 1.396(4)
C19 C24 1.405(4)
C20 C21 1.394(5)
C20 H20 0.9300
C21 C22 1.379(5)
C21 H21 0.9300
C22 C23 1.389(5)
C22 H22 0.9300
C23 C24 1.385(5)
C23 H23 0.9300
C24 H24 0.9300
C25 C26 1.385(4)
C25 C30 1.406(4)
C26 C27 1.386(5)
C26 H26 0.9300
C27 C28 1.387(5)
C27 H27 0.9300
C28 C29 1.381(5)
C28 H28 0.9300
C29 C30 1.378(5)
C29 H29 0.9300
C30 H30 0.9300
C31 C32 1.390(4)
C31 C36 1.400(4)
C32 C33 1.392(5)
C32 H32 0.9300
C33 C34 1.380(5)
C33 H33 0.9300
C34 C35 1.385(5)
C34 H34 0.9300
C35 C36 1.388(5)
C35 H35 0.9300
C36 H36 0.9300
C38 C39 1.341(5)
C40 C41 1.506(4)
C40 H40A 0.9700
C40 H40B 0.9700
C41 H41A 0.9700
C41 H41B 0.9700
C42 H42A 0.9600
C42 H42B 0.9600
C42 H42C 0.9600
C43 C44 1.512(5)
C43 H43A 0.9700
C43 H43B 0.9700
C44 H44A 0.9700
C44 H44B 0.9700
C45 H45A 0.9600
C45 H45B 0.9600
C45 H45C 0.9600
